data_7055798
loop_
_publ_author_name
'Le Gal, Yann'
'Ameline, Dorine'
'Vacher, Antoine'
'Roisnel, Thierry'
'Dorcet, Vincent'
'Lorcy, Dominique'

_publ_section_title
;
 Chiral 1,2-dithiine as a sulfur rich electron acceptor
;
_journal_issue 12
_journal_name_full 'New J. Chem.'
_journal_page_first 9930
_journal_paper_doi 10.1039/C6NJ02292H
_journal_volume 40
_journal_year 2016
_chemical_absolute_configuration ad
_chemical_compound_source 'synthesis as described'
_chemical_formula_moiety 'C22 H18 N2 S6, S8'
_chemical_formula_sum 'C22 H18 N2 S14'
_chemical_formula_weight 759.22
_chemical_name_systematic
;
 ?
;
_space_group_IT_number 19
_symmetry_cell_setting orthorhombic
_symmetry_Int_Tables_number 19
_symmetry_space_group_name_Hall 'P 2ac 2ab'
_symmetry_space_group_name_H-M 'P 21 21 21'
_atom_sites_solution_hydrogens geom
_atom_sites_solution_primary direct
_atom_sites_solution_secondary difmap
_audit_conform_dict_location ftp://ftp.iucr.org/pub/cif_core.dic
_audit_conform_dict_name cif_core.dic
_audit_conform_dict_version 2.3
_audit_creation_date 2015-06-30T18:30:13-00:00
_audit_creation_method 'WinGX routine CIF_UPDATE'
_audit_update_record
;
2016-06-16 deposited with the CCDC.
2016-10-04 downloaded from the CCDC.
;
_cell_angle_alpha 90
_cell_angle_beta 90
_cell_angle_gamma 90
_cell_formula_units_Z 4
_cell_length_a 8.4463(2)
_cell_length_b 15.3100(4)
_cell_length_c 23.6692(7)
_cell_measurement_reflns_used 8533
_cell_measurement_temperature 150(2)
_cell_measurement_theta_max 27.15
_cell_measurement_theta_min 2.56
_cell_measurement_wavelength 0.71073
_cell_volume 3060.73(14)
_computing_cell_refinement 'Bruker APEX2 (Bruker, 2006)'
_computing_data_collection 'Bruker APEX2 (Bruker, 2006)'
_computing_data_reduction 'Bruker APEX2 (Bruker, 2006)'
_computing_molecular_graphics 'Ortep-3 for Windows (Farrugia, 1997)'
_computing_publication_material
;
          WinGX publication routines (Farrugia, 2012),
          CRYSCALc (T. Roisnel, local program, 2014)
;
_computing_structure_refinement 'SHELXL-97 (Sheldrick, 1997)'
_computing_structure_solution 'SIR97 (Altomare et al., 1999)'
_diffrn_ambient_temperature 150(2)
_diffrn_detector 'CCD plate'
_diffrn_measured_fraction_theta_full 0.986
_diffrn_measured_fraction_theta_max 0.986
_diffrn_measurement_device_type 'APEXII, Bruker-AXS'
_diffrn_measurement_method 'CCD rotation images, thin slices'
_diffrn_radiation_monochromator graphite
_diffrn_radiation_probe x-ray
_diffrn_radiation_type MoK\a
_diffrn_radiation_wavelength 0.71073
_diffrn_reflns_av_R_equivalents 0.0298
_diffrn_reflns_av_unetI/netI 0.0388
_diffrn_reflns_limit_h_max 10
_diffrn_reflns_limit_h_min -10
_diffrn_reflns_limit_k_max 12
_diffrn_reflns_limit_k_min -19
_diffrn_reflns_limit_l_max 29
_diffrn_reflns_limit_l_min -30
_diffrn_reflns_number 20181
_diffrn_reflns_theta_full 27.56
_diffrn_reflns_theta_max 27.56
_diffrn_reflns_theta_min 2.96
_exptl_absorpt_coefficient_mu 1.013
_exptl_absorpt_correction_T_max 0.913
_exptl_absorpt_correction_T_min 0.736
_exptl_absorpt_correction_type multi-scan
_exptl_absorpt_process_details
;
  [Sheldrick, G.M. (2002). SADABS Bruker AXS Inc., Madison, Wisconsin, USA]
;
_exptl_crystal_colour red
_exptl_crystal_density_diffrn 1.648
_exptl_crystal_density_method 'not measured'
_exptl_crystal_description prism
_exptl_crystal_F_000 1552
_exptl_crystal_size_max 0.57
_exptl_crystal_size_mid 0.38
_exptl_crystal_size_min 0.09
_refine_diff_density_max 0.42
_refine_diff_density_min -0.386
_refine_diff_density_rms 0.059
_refine_ls_abs_structure_details 'Flack H D (1983), Acta Cryst. A39, 876-881'
_refine_ls_abs_structure_Flack 0.02(6)
_refine_ls_extinction_method none
_refine_ls_goodness_of_fit_ref 1.025
_refine_ls_hydrogen_treatment constr
_refine_ls_matrix_type full
_refine_ls_number_parameters 345
_refine_ls_number_reflns 6967
_refine_ls_number_restraints 0
_refine_ls_restrained_S_all 1.025
_refine_ls_R_factor_all 0.0358
_refine_ls_R_factor_gt 0.0302
_refine_ls_shift/su_max 0.001
_refine_ls_shift/su_mean 0
_refine_ls_structure_factor_coef Fsqd
_refine_ls_weighting_details 'calc w=1/[\s^2^(Fo^2^)+(0.0285P)^2^+0.8876P] where P=(Fo^2^+2Fc^2^)/3'
_refine_ls_weighting_scheme calc
_refine_ls_wR_factor_gt 0.0631
_refine_ls_wR_factor_ref 0.0651
_reflns_number_gt 6349
_reflns_number_total 6967
_reflns_threshold_expression >2sigma(I)
_cod_data_source_file c6nj02292h2.cif
_cod_data_source_block SSP3
_cod_depositor_comments 'Adding full bibliography for 7055795--7055798.cif.'
_cod_database_code 7055798

loop_
_symmetry_equiv_pos_as_xyz
'x, y, z'
'-x+1/2, -y, z+1/2'
'x+1/2, -y+1/2, -z'
'-x, y+1/2, -z+1/2'

loop_
_atom_site_label
_atom_site_type_symbol
_atom_site_fract_x
_atom_site_fract_y
_atom_site_fract_z
_atom_site_U_iso_or_equiv
_atom_site_adp_type
_atom_site_occupancy
_atom_site_symmetry_multiplicity
_atom_site_calc_flag
_atom_site_refinement_flags
S1 S -0.29640(8) 0.27575(4) 0.91764(3) 0.02600(15) Uani 1 1 d .
S2 S -0.16861(7) 0.29477(4) 0.80002(3) 0.01962(13) Uani 1 1 d .
S3 S 0.03041(7) 0.03999(4) 0.78639(3) 0.01998(13) Uani 1 1 d .
C1 C 0.1498(3) 0.12098(18) 0.92224(11) 0.0269(6) Uani 1 1 d .
H1 H 0.1291 0.1809 0.9148 0.032 Uiso 1 1 calc R
C2 C 0.3011(3) 0.0952(2) 0.93808(12) 0.0334(7) Uani 1 1 d .
H2 H 0.3834 0.1372 0.9412 0.04 Uiso 1 1 calc R
C3 C 0.3317(3) 0.0083(2) 0.94923(11) 0.0320(7) Uani 1 1 d .
H3 H 0.4351 -0.0096 0.96 0.038 Uiso 1 1 calc R
C4 C 0.2119(3) -0.05254(18) 0.94472(12) 0.0277(6) Uani 1 1 d .
H4 H 0.2331 -0.1122 0.9528 0.033 Uiso 1 1 calc R
C5 C 0.0610(3) -0.02738(16) 0.92857(10) 0.0202(5) Uani 1 1 d .
H5 H -0.0206 -0.0698 0.9253 0.024 Uiso 1 1 calc R
C6 C 0.0287(3) 0.06057(15) 0.91714(10) 0.0176(5) Uani 1 1 d .
C7 C -0.1384(3) 0.09084(15) 0.90409(11) 0.0185(5) Uani 1 1 d .
H7 H -0.1756 0.1238 0.9381 0.022 Uiso 1 1 calc R
C8 C -0.2612(3) 0.02067(17) 0.89295(12) 0.0247(6) Uani 1 1 d .
H8A H -0.363 0.0482 0.884 0.037 Uiso 1 1 calc R
H8B H -0.273 -0.016 0.9266 0.037 Uiso 1 1 calc R
H8C H -0.2271 -0.0155 0.861 0.037 Uiso 1 1 calc R
N9 N -0.1350(2) 0.15468(12) 0.85649(9) 0.0174(4) Uani 1 1 d .
C10 C -0.1992(3) 0.23655(15) 0.86232(11) 0.0189(5) Uani 1 1 d .
C11 C -0.0700(3) 0.20765(15) 0.76811(10) 0.0163(5) Uani 1 1 d .
C12 C -0.0650(3) 0.13900(14) 0.80488(10) 0.0175(5) Uani 1 1 d .
S11 S 0.17771(9) 0.26826(4) 0.55475(3) 0.02781(16) Uani 1 1 d .
S12 S 0.05785(8) 0.29474(4) 0.67291(3) 0.01993(13) Uani 1 1 d .
S13 S -0.06144(8) 0.02932(4) 0.70563(3) 0.02044(13) Uani 1 1 d .
C21 C -0.0668(3) -0.06495(16) 0.56847(11) 0.0245(6) Uani 1 1 d .
H21 H 0.0258 -0.0992 0.5737 0.029 Uiso 1 1 calc R
C22 C -0.2107(3) -0.10494(17) 0.55467(11) 0.0281(6) Uani 1 1 d .
H22 H -0.2152 -0.1667 0.5508 0.034 Uiso 1 1 calc R
C23 C -0.3452(3) -0.05638(19) 0.54660(11) 0.0299(7) Uani 1 1 d .
H23 H -0.4422 -0.0844 0.5374 0.036 Uiso 1 1 calc R
C24 C -0.3390(3) 0.03423(19) 0.55203(11) 0.0282(6) Uani 1 1 d .
H24 H -0.4318 0.0683 0.5467 0.034 Uiso 1 1 calc R
C25 C -0.1979(3) 0.07385(16) 0.56508(11) 0.0230(6) Uani 1 1 d .
H25 H -0.194 0.1357 0.5678 0.028 Uiso 1 1 calc R
C26 C -0.0602(3) 0.02587(16) 0.57445(10) 0.0191(5) Uani 1 1 d .
C27 C 0.0945(3) 0.07320(15) 0.58525(11) 0.0191(5) Uani 1 1 d .
H27 H 0.1238 0.1023 0.5489 0.023 Uiso 1 1 calc R
C28 C 0.2361(3) 0.01826(17) 0.60236(12) 0.0249(6) Uani 1 1 d .
H28A H 0.3281 0.0562 0.6081 0.037 Uiso 1 1 calc R
H28B H 0.2594 -0.0241 0.5725 0.037 Uiso 1 1 calc R
H28C H 0.2121 -0.0128 0.6375 0.037 Uiso 1 1 calc R
N29 N 0.0675(2) 0.14461(12) 0.62697(8) 0.0169(4) Uani 1 1 d .
C30 C 0.1023(3) 0.22969(15) 0.61430(10) 0.0194(5) Uani 1 1 d .
C31 C -0.0108(3) 0.20546(14) 0.71166(10) 0.0166(5) Uani 1 1 d .
C32 C 0.0044(3) 0.13165(15) 0.68029(10) 0.0164(5) Uani 1 1 d .
S21 S 0.43151(10) 0.17633(4) 0.79919(3) 0.03399(17) Uani 1 1 d .
S22 S 0.30304(9) 0.28552(5) 0.81954(3) 0.03201(16) Uani 1 1 d .
S23 S 0.44881(9) 0.39242(4) 0.81604(3) 0.02764(15) Uani 1 1 d .
S24 S 0.41650(9) 0.44819(5) 0.73854(3) 0.03241(17) Uani 1 1 d .
S25 S 0.60067(9) 0.41182(5) 0.68763(3) 0.03446(18) Uani 1 1 d .
S26 S 0.51612(10) 0.31438(6) 0.63621(3) 0.0401(2) Uani 1 1 d .
S27 S 0.58042(9) 0.19645(5) 0.67040(4) 0.0411(2) Uani 1 1 d .
S28 S 0.39089(9) 0.15065(4) 0.71559(3) 0.03092(17) Uani 1 1 d .

loop_
_atom_site_aniso_label
_atom_site_aniso_U_11
_atom_site_aniso_U_22
_atom_site_aniso_U_33
_atom_site_aniso_U_23
_atom_site_aniso_U_13
_atom_site_aniso_U_12
S1 0.0331(4) 0.0225(3) 0.0224(3) -0.0011(3) 0.0090(3) 0.0051(3)
S2 0.0244(3) 0.0149(3) 0.0196(3) 0.0003(2) 0.0033(3) 0.0036(2)
S3 0.0244(3) 0.0148(3) 0.0207(3) 0.0013(2) 0.0025(3) 0.0036(2)
C1 0.0277(15) 0.0303(15) 0.0226(14) 0.0054(11) -0.0025(12) -0.0096(11)
C2 0.0237(15) 0.0527(19) 0.0236(15) 0.0046(14) -0.0010(13) -0.0153(13)
C3 0.0207(14) 0.060(2) 0.0150(14) 0.0039(13) -0.0004(12) 0.0066(13)
C4 0.0277(15) 0.0317(14) 0.0236(14) 0.0017(12) 0.0029(12) 0.0076(12)
C5 0.0232(13) 0.0212(12) 0.0162(13) -0.0005(9) -0.0002(11) -0.0006(11)
C6 0.0170(12) 0.0228(12) 0.0131(12) 0.0016(9) 0.0003(10) -0.0015(10)
C7 0.0192(13) 0.0184(12) 0.0180(13) 0.0016(10) 0.0032(10) 0.0000(9)
C8 0.0210(14) 0.0259(14) 0.0272(15) 0.0059(11) 0.0003(12) -0.0053(11)
N9 0.0196(11) 0.0154(10) 0.0173(11) 0.0018(8) 0.0005(9) 0.0009(8)
C10 0.0192(13) 0.0199(12) 0.0177(13) -0.0010(10) 0.0005(10) -0.0015(10)
C11 0.0151(11) 0.0125(10) 0.0214(12) -0.0021(9) 0.0004(10) 0.0006(9)
C12 0.0190(12) 0.0153(11) 0.0182(13) -0.0014(9) -0.0012(10) -0.0014(9)
S11 0.0410(4) 0.0215(3) 0.0209(4) 0.0033(3) 0.0085(3) -0.0014(3)
S12 0.0277(3) 0.0127(3) 0.0194(3) 0.0010(2) 0.0034(3) 0.0000(3)
S13 0.0263(3) 0.0151(3) 0.0199(3) -0.0007(2) 0.0030(3) -0.0050(2)
C21 0.0307(15) 0.0212(13) 0.0216(14) -0.0009(10) -0.0011(12) -0.0010(11)
C22 0.0394(17) 0.0234(13) 0.0215(14) 0.0009(11) 0.0015(13) -0.0130(12)
C23 0.0280(16) 0.0448(17) 0.0168(14) 0.0005(12) 0.0007(12) -0.0145(13)
C24 0.0236(14) 0.0411(16) 0.0199(14) -0.0034(12) 0.0011(12) 0.0017(12)
C25 0.0262(14) 0.0238(13) 0.0189(13) -0.0038(10) 0.0004(12) 0.0022(11)
C26 0.0215(13) 0.0241(12) 0.0118(12) -0.0020(9) 0.0021(10) -0.0017(10)
C27 0.0212(13) 0.0213(12) 0.0150(12) -0.0044(9) 0.0029(11) -0.0006(10)
C28 0.0193(13) 0.0234(13) 0.0319(16) -0.0078(11) 0.0026(12) 0.0009(10)
N29 0.0179(11) 0.0152(9) 0.0175(11) -0.0018(8) 0.0018(9) -0.0009(8)
C30 0.0209(13) 0.0170(11) 0.0202(13) 0.0005(9) -0.0007(11) 0.0010(10)
C31 0.0156(11) 0.0140(10) 0.0202(12) 0.0003(10) -0.0003(10) 0.0011(9)
C32 0.0137(12) 0.0175(11) 0.0181(12) 0.0017(9) 0.0013(10) 0.0010(9)
S21 0.0409(4) 0.0259(3) 0.0352(4) 0.0052(3) -0.0101(4) -0.0038(3)
S22 0.0291(4) 0.0369(4) 0.0301(4) -0.0023(3) 0.0074(3) -0.0073(3)
S23 0.0304(4) 0.0293(3) 0.0232(4) -0.0054(3) -0.0007(3) -0.0025(3)
S24 0.0387(4) 0.0252(3) 0.0334(4) 0.0026(3) -0.0032(3) 0.0005(3)
S25 0.0351(4) 0.0410(4) 0.0273(4) 0.0038(3) 0.0008(3) -0.0149(3)
S26 0.0413(5) 0.0565(5) 0.0224(4) -0.0042(3) 0.0026(3) -0.0160(4)
S27 0.0268(4) 0.0490(5) 0.0473(5) -0.0208(4) 0.0050(4) 0.0046(3)
S28 0.0309(4) 0.0224(3) 0.0394(4) -0.0050(3) -0.0086(3) -0.0008(3)

loop_
_atom_type_symbol
_atom_type_description
_atom_type_scat_dispersion_real
_atom_type_scat_dispersion_imag
_atom_type_scat_source
C C 0.0033 0.0016 'International Tables Vol C Tables 4.2.6.8 and 6.1.1.4'
H H 0 0 'International Tables Vol C Tables 4.2.6.8 and 6.1.1.4'
N N 0.0061 0.0033 'International Tables Vol C Tables 4.2.6.8 and 6.1.1.4'
S S 0.1246 0.1234 'International Tables Vol C Tables 4.2.6.8 and 6.1.1.4'

loop_
_geom_angle_atom_site_label_1
_geom_angle_atom_site_label_2
_geom_angle_atom_site_label_3
_geom_angle
C10 S2 C11 92.64(11)
C12 S3 S13 97.19(8)
C6 C1 C2 120.9(3)
C6 C1 H1 119.6
C2 C1 H1 119.6
C3 C2 C1 119.8(3)
C3 C2 H2 120.1
C1 C2 H2 120.1
C4 C3 C2 119.9(3)
C4 C3 H3 120
C2 C3 H3 120
C3 C4 C5 120.6(3)
C3 C4 H4 119.7
C5 C4 H4 119.7
C4 C5 C6 120.0(2)
C4 C5 H5 120
C6 C5 H5 120
C1 C6 C5 118.8(2)
C1 C6 C7 120.1(2)
C5 C6 C7 120.9(2)
N9 C7 C8 110.2(2)
N9 C7 C6 109.64(19)
C8 C7 C6 117.1(2)
N9 C7 H7 106.4
C8 C7 H7 106.4
C6 C7 H7 106.4
C7 C8 H8A 109.5
C7 C8 H8B 109.5
H8A C8 H8B 109.5
C7 C8 H8C 109.5
H8A C8 H8C 109.5
H8B C8 H8C 109.5
C10 N9 C12 114.7(2)
C10 N9 C7 121.0(2)
C12 N9 C7 124.29(19)
N9 C10 S1 127.25(19)
N9 C10 S2 108.89(18)
S1 C10 S2 123.82(14)
C12 C11 C31 124.6(2)
C12 C11 S2 109.10(17)
C31 C11 S2 126.20(17)
C11 C12 N9 114.7(2)
C11 C12 S3 121.00(19)
N9 C12 S3 124.28(17)
C31 S12 C30 92.42(11)
C32 S13 S3 97.22(8)
C26 C21 C22 119.5(3)
C26 C21 H21 120.2
C22 C21 H21 120.2
C23 C22 C21 121.0(3)
C23 C22 H22 119.5
C21 C22 H22 119.5
C22 C23 C24 119.7(3)
C22 C23 H23 120.1
C24 C23 H23 120.1
C25 C24 C23 119.5(3)
C25 C24 H24 120.2
C23 C24 H24 120.2
C24 C25 C26 121.8(2)
C24 C25 H25 119.1
C26 C25 H25 119.1
C25 C26 C21 118.4(2)
C25 C26 C27 119.6(2)
C21 C26 C27 121.8(2)
N29 C27 C26 109.30(19)
N29 C27 C28 110.5(2)
C26 C27 C28 117.4(2)
N29 C27 H27 106.3
C26 C27 H27 106.3
C28 C27 H27 106.3
C27 C28 H28A 109.5
C27 C28 H28B 109.5
H28A C28 H28B 109.5
C27 C28 H28C 109.5
H28A C28 H28C 109.5
H28B C28 H28C 109.5
C30 N29 C32 114.77(19)
C30 N29 C27 121.3(2)
C32 N29 C27 123.89(19)
N29 C30 S11 127.50(19)
N29 C30 S12 108.78(17)
S11 C30 S12 123.71(14)
C32 C31 C11 124.4(2)
C32 C31 S12 109.46(18)
C11 C31 S12 126.16(17)
C31 C32 N29 114.5(2)
C31 C32 S13 121.50(18)
N29 C32 S13 123.89(17)
S28 S21 S22 107.16(4)
S23 S22 S21 108.88(4)
S24 S23 S22 106.86(4)
S23 S24 S25 108.29(5)
S24 S25 S26 106.41(5)
S27 S26 S25 108.27(5)
S28 S27 S26 107.47(5)
S21 S28 S27 107.94(4)

loop_
_geom_bond_atom_site_label_1
_geom_bond_atom_site_label_2
_geom_bond_distance
S1 C10 1.658(3)
S2 C10 1.742(3)
S2 C11 1.745(2)
S3 C12 1.772(2)
S3 S13 2.0695(9)
C1 C6 1.384(3)
C1 C2 1.390(4)
C1 H1 0.95
C2 C3 1.381(4)
C2 H2 0.95
C3 C4 1.379(4)
C3 H3 0.95
C4 C5 1.386(4)
C4 H4 0.95
C5 C6 1.400(3)
C5 H5 0.95
C6 C7 1.517(3)
C7 N9 1.492(3)
C7 C8 1.517(3)
C7 H7 1
C8 H8A 0.98
C8 H8B 0.98
C8 H8C 0.98
N9 C10 1.372(3)
N9 C12 1.378(3)
C11 C12 1.365(3)
C11 C31 1.427(3)
S11 C30 1.655(3)
S12 C31 1.745(2)
S12 C30 1.749(3)
S13 C32 1.767(2)
C21 C26 1.399(3)
C21 C22 1.400(4)
C21 H21 0.95
C22 C23 1.371(4)
C22 H22 0.95
C23 C24 1.394(4)
C23 H23 0.95
C24 C25 1.373(4)
C24 H24 0.95
C25 C26 1.393(4)
C25 H25 0.95
C26 C27 1.516(3)
C27 N29 1.491(3)
C27 C28 1.517(4)
C27 H27 1
C28 H28A 0.98
C28 H28B 0.98
C28 H28C 0.98
N29 C30 1.369(3)
N29 C32 1.384(3)
C31 C32 1.358(3)
S21 S28 2.0464(11)
S21 S22 2.0504(11)
S22 S23 2.0497(10)
S23 S24 2.0416(10)
S24 S25 2.0450(11)
S25 S26 2.0535(11)
S26 S27 2.0518(13)
S27 S28 2.0490(11)

loop_
_geom_torsion_atom_site_label_1
_geom_torsion_atom_site_label_2
_geom_torsion_atom_site_label_3
_geom_torsion_atom_site_label_4
_geom_torsion
C6 C1 C2 C3 -0.4(4)
C1 C2 C3 C4 -0.1(4)
C2 C3 C4 C5 0.6(4)
C3 C4 C5 C6 -0.5(4)
C2 C1 C6 C5 0.4(4)
C2 C1 C6 C7 175.4(3)
C4 C5 C6 C1 0.1(4)
C4 C5 C6 C7 -174.9(2)
C1 C6 C7 N9 47.2(3)
C5 C6 C7 N9 -137.9(2)
C1 C6 C7 C8 173.7(2)
C5 C6 C7 C8 -11.4(4)
C8 C7 N9 C10 105.6(3)
C6 C7 N9 C10 -124.1(2)
C8 C7 N9 C12 -76.7(3)
C6 C7 N9 C12 53.6(3)
C12 N9 C10 S1 177.93(19)
C7 N9 C10 S1 -4.1(3)
C12 N9 C10 S2 -0.1(3)
C7 N9 C10 S2 177.88(17)
C11 S2 C10 N9 -0.23(19)
C11 S2 C10 S1 -178.30(17)
C10 S2 C11 C12 0.45(19)
C10 S2 C11 C31 177.3(2)
C31 C11 C12 N9 -177.4(2)
S2 C11 C12 N9 -0.6(3)
C31 C11 C12 S3 4.3(3)
S2 C11 C12 S3 -178.82(13)
C10 N9 C12 C11 0.4(3)
C7 N9 C12 C11 -177.4(2)
C10 N9 C12 S3 178.61(18)
C7 N9 C12 S3 0.8(3)
S13 S3 C12 C11 -44.8(2)
S13 S3 C12 N9 137.2(2)
C12 S3 S13 C32 56.22(11)
C26 C21 C22 C23 0.4(4)
C21 C22 C23 C24 0.2(4)
C22 C23 C24 C25 0.4(4)
C23 C24 C25 C26 -1.5(4)
C24 C25 C26 C21 2.1(4)
C24 C25 C26 C27 176.3(2)
C22 C21 C26 C25 -1.5(4)
C22 C21 C26 C27 -175.6(2)
C25 C26 C27 N29 45.8(3)
C21 C26 C27 N29 -140.1(2)
C25 C26 C27 C28 172.6(2)
C21 C26 C27 C28 -13.4(3)
C26 C27 N29 C30 -122.3(2)
C28 C27 N29 C30 107.1(3)
C26 C27 N29 C32 56.6(3)
C28 C27 N29 C32 -74.0(3)
C32 N29 C30 S11 -179.67(19)
C27 N29 C30 S11 -0.6(4)
C32 N29 C30 S12 1.6(3)
C27 N29 C30 S12 -179.41(17)
C31 S12 C30 N29 -1.45(19)
C31 S12 C30 S11 179.72(17)
C12 C11 C31 C32 25.0(4)
S2 C11 C31 C32 -151.3(2)
C12 C11 C31 S12 -153.1(2)
S2 C11 C31 S12 30.5(3)
C30 S12 C31 C32 1.01(19)
C30 S12 C31 C11 179.4(2)
C11 C31 C32 N29 -178.7(2)
S12 C31 C32 N29 -0.3(3)
C11 C31 C32 S13 4.2(3)
S12 C31 C32 S13 -177.42(13)
C30 N29 C32 C31 -0.9(3)
C27 N29 C32 C31 -179.9(2)
C30 N29 C32 S13 176.18(18)
C27 N29 C32 S13 -2.8(3)
S3 S13 C32 C31 -44.7(2)
S3 S13 C32 N29 138.44(19)
S28 S21 S22 S23 -97.59(5)
S21 S22 S23 S24 96.78(5)
S22 S23 S24 S25 -100.93(5)
S23 S24 S25 S26 101.81(5)
S24 S25 S26 S27 -97.57(5)
S25 S26 S27 S28 97.41(5)
S22 S21 S28 S27 100.54(5)
S26 S27 S28 S21 -100.43(5)
